data_7057932
loop_
_publ_author_name
'Yang, Shuai-Liang'
'Yuan, Yue-Ying'
'Sun, Pei-Pei'
'Lin, Tian'
'Zhang, Chen-Xi'
'Wang, Qing-Lun'

_publ_section_title
;
 3D water-stable europium metal organic frameworks as a multi-responsive
 luminescent sensor for high-efficiency detection of Cr2O72&#x2212;,
 MnO4&#x2212;, Cr3+ ions and SDBS in aqueous solution
;
_journal_issue 24
_journal_name_full 'New Journal of Chemistry'
_journal_page_first 20137
_journal_paper_doi 10.1039/C8NJ04956D
_journal_volume 42
_journal_year 2018
_chemical_formula_moiety 'C76 H52 Eu3 N7 O17, 2(H2 O), 3(C3 H7 N O)'
_chemical_formula_sum 'C85 H77 Eu3 N10 O22'
_chemical_formula_weight 2046.44
_space_group_crystal_system monoclinic
_space_group_IT_number 14
_space_group_name_Hall '-P 2yn'
_space_group_name_H-M_alt 'P 1 21/n 1'
_symmetry_space_group_name_Hall '-P 2yn'
_symmetry_space_group_name_H-M 'P 1 21/n 1'
_atom_sites_solution_hydrogens mixed
_atom_sites_solution_primary iterative
_audit_block_doi 10.5517/ccdc.csd.cc1pgvgg
_audit_creation_date 2017-06-06
_audit_creation_method
;
Olex2 1.2
(compiled 2015.01.26 svn.r3150 for OlexSys, GUI svn.r4998)
;
_audit_update_record
;
2017-07-20 deposited with the CCDC.
2018-11-07 downloaded from the CCDC.
;
_cell_angle_alpha 90
_cell_angle_beta 90.663(4)
_cell_angle_gamma 90
_cell_formula_units_Z 4
_cell_length_a 14.5999(5)
_cell_length_b 17.7683(6)
_cell_length_c 31.8703(13)
_cell_measurement_reflns_used 14469
_cell_measurement_temperature 120.00(10)
_cell_measurement_theta_max 28.8520
_cell_measurement_theta_min 3.0730
_cell_volume 8267.1(5)
_computing_cell_refinement 'CrysAlisPro 1.171.38.43f (Rigaku OD, 2015)'
_computing_data_collection 'CrysAlisPro 1.171.38.43f (Rigaku OD, 2015)'
_computing_data_reduction 'CrysAlisPro 1.171.38.43f (Rigaku OD, 2015)'
_computing_molecular_graphics 'Olex2 (Dolomanov et al., 2009)'
_computing_publication_material 'Olex2 (Dolomanov et al., 2009)'
_computing_structure_refinement 'XL (Sheldrick, 2008)'
_computing_structure_solution
;
Superflip (Palatinus & Chapuis, 2007;Palatinus & van der Lee, 2008;
Palatinus et al., 2012)
;
_diffrn_ambient_environment N~2~
_diffrn_ambient_temperature 120.00(10)
_diffrn_detector 'CCD plate'
_diffrn_detector_area_resol_mean 16.2116
_diffrn_detector_type Eos
_diffrn_measured_fraction_theta_full 0.998
_diffrn_measured_fraction_theta_max 0.998
_diffrn_measurement_details
;
List of Runs (angles in degrees, time in seconds):

  # Type    Start    End  Width  t~exp~   \w     \q     \k     \f   Frames
#--------------------------------------------------------------------------
  1  \w      5.00  44.00   1.00    5.00    --   18.94  57.00  60.00   39
  2  \w    -11.00  15.00   1.00    5.00    --   18.94  77.00 150.00   26
  3  \w    -14.00  12.00   1.00    5.00    --  -19.25 -87.00 131.00   26
  4  \w    -87.00   1.00   1.00    5.00    --  -19.25 -57.00  60.00   88
  5  \w    -38.00  43.00   1.00    5.00    --  -19.25  57.00-180.00   81
;
_diffrn_measurement_device 'four-circle diffractometer'
_diffrn_measurement_device_type 'SuperNova, Single source at offset, Eos'
_diffrn_measurement_method '\w scans'
_diffrn_orient_matrix_type 'CrysAlisPro convention (1999,Acta A55,543-557)'
_diffrn_orient_matrix_UB_11 -0.0202762000
_diffrn_orient_matrix_UB_12 0.0081904000
_diffrn_orient_matrix_UB_13 0.0196115000
_diffrn_orient_matrix_UB_21 -0.0059603000
_diffrn_orient_matrix_UB_22 -0.0390244000
_diffrn_orient_matrix_UB_23 0.0037273000
_diffrn_orient_matrix_UB_31 0.0437117000
_diffrn_orient_matrix_UB_32 -0.0015302000
_diffrn_orient_matrix_UB_33 0.0098968000
_diffrn_radiation_monochromator mirror
_diffrn_radiation_probe x-ray
_diffrn_radiation_type MoK\a
_diffrn_radiation_wavelength 0.71073
_diffrn_reflns_av_R_equivalents 0.0345
_diffrn_reflns_av_unetI/netI 0.0454
_diffrn_reflns_Laue_measured_fraction_full 0.998
_diffrn_reflns_Laue_measured_fraction_max 0.998
_diffrn_reflns_limit_h_max 17
_diffrn_reflns_limit_h_min -17
_diffrn_reflns_limit_k_max 21
_diffrn_reflns_limit_k_min -20
_diffrn_reflns_limit_l_max 25
_diffrn_reflns_limit_l_min -37
_diffrn_reflns_number 35964
_diffrn_reflns_point_group_measured_fraction_full 0.998
_diffrn_reflns_point_group_measured_fraction_max 0.998
_diffrn_reflns_theta_full 25.010
_diffrn_reflns_theta_max 25.010
_diffrn_reflns_theta_min 2.989
_diffrn_source 'micro-focus sealed X-ray tube'
_diffrn_source_type 'SuperNova (Mo) X-ray Source'
_exptl_absorpt_coefficient_mu 2.329
_exptl_absorpt_correction_T_max 1.00000
_exptl_absorpt_correction_T_min 0.61036
_exptl_absorpt_correction_type multi-scan
_exptl_absorpt_process_details
;
CrysAlisPro 1.171.38.43f (Rigaku Oxford Diffraction, 2015)
Empirical absorption correction using spherical harmonics,
 implemented in SCALE3 ABSPACK scaling algorithm.
;
_exptl_crystal_density_diffrn 1.644
_exptl_crystal_description block
_exptl_crystal_F_000 4088
_refine_diff_density_max 1.431
_refine_diff_density_min -0.856
_refine_diff_density_rms 0.112
_refine_ls_extinction_method none
_refine_ls_goodness_of_fit_ref 1.040
_refine_ls_hydrogen_treatment mixed
_refine_ls_matrix_type full
_refine_ls_number_parameters 1100
_refine_ls_number_reflns 14569
_refine_ls_number_restraints 155
_refine_ls_restrained_S_all 1.046
_refine_ls_R_factor_all 0.0480
_refine_ls_R_factor_gt 0.0381
_refine_ls_shift/su_max 0.003
_refine_ls_shift/su_mean 0.000
_refine_ls_structure_factor_coef Fsqd
_refine_ls_weighting_details 'w=1/[\s^2^(Fo^2^)+(0.0480P)^2^+15.3701P] where P=(Fo^2^+2Fc^2^)/3'
_refine_ls_weighting_scheme calc
_refine_ls_wR_factor_gt 0.0957
_refine_ls_wR_factor_ref 0.1038
_reflns_Friedel_coverage 0.000
_reflns_number_gt 12140
_reflns_number_total 14569
_reflns_threshold_expression 'I > 2\s(I)'
_cod_data_source_file c8nj04956d2.cif
_cod_data_source_block p170416
_cod_depositor_comments 'Adding full bibliography for 7057932.cif.'
_cod_database_code 7057932
_chemical_oxdiff_formula 'C N O Eu'
_shelx_space_group_comment
;
The symmetry employed for this shelxl refinement is uniquely defined
by the following loop, which should always be used as a source of
symmetry information in preference to the above space-group names.
They are only intended as comments.
;
_reflns_odcompleteness_completeness 99.78
_reflns_odcompleteness_iscentric 1
_reflns_odcompleteness_theta 26.32
_olex2_refinement_description
;
1. Fixed Uiso
 At 1.2 times of:
  All C(H) groups, All O(H) groups
 At 1.5 times of:
  All C(H,H,H) groups, All O(H,H) groups
2. Restrained distances
 H13-O13
 0.85 with sigma of 0.02
 O14-H14
 0.85 with sigma of 0.02
 H21B-H81A
 2.15 with sigma of 0.02
 C76B-N7 \\sim N7-C76A
 with sigma of 0.02
 O19-C81 \\sim O18_$1-C79_$1
 with sigma of 0.02
 N9-C80 \\sim C77_$1-N8_$1
 with sigma of 0.02
 N8-O18 \\sim O19_$1-N9_$1
 with sigma of 0.02
 O20A-C83 \\sim C83-O20B
 with sigma of 0.02
 C84-N10 \\sim N10-C85
 with sigma of 0.02
3. Restrained planarity
 N9, O19, C80, C82, C81
 with sigma of 0.1
4. Uiso/Uaniso restraints and constraints
N9 \\sim O19 \\sim C80 \\sim C82 \\sim C81: within 3.8A with sigma of 0.005 and
sigma for terminal atoms of 0.005
Uanis(C76A) \\sim Ueq, Uanis(C76B) \\sim Ueq: with sigma of 0.005 and sigma for
terminal atoms of 0.005
Uanis(C81) \\sim Ueq, Uanis(N9) \\sim Ueq, Uanis(C80) \\sim Ueq, Uanis(C82)
\\sim Ueq, Uanis(O19) \\sim Ueq: with sigma of 0.005 and sigma for terminal
atoms of 0.005
Uanis(N8) \\sim Ueq, Uanis(C78) \\sim Ueq, Uanis(C85) \\sim Ueq, Uanis(N10)
\\sim Ueq: with sigma of 0.005 and sigma for terminal atoms of 0.005
Uanis(C83) \\sim Ueq, Uanis(N10) \\sim Ueq, Uanis(N8) \\sim Ueq, Uanis(C77)
\\sim Ueq: with sigma of 0.005 and sigma for terminal atoms of 0.005
Uanis(C84) \\sim Ueq: with sigma of 0.005 and sigma for terminal atoms of 0.005
Uanis(C76B) = Uanis(C76A)
Uanis(O20A) = Uanis(O20B)
5. Others
 Sof(C76B)=Sof(H76A)=Sof(H76B)=Sof(H76C)=1-FVAR(1)
 Sof(C76A)=Sof(H76D)=Sof(H76E)=Sof(H76F)=FVAR(1)
 Sof(O20B)=1-FVAR(2)
 Sof(O20A)=FVAR(2)
6.a Riding coordinates:
 O22(H22A,H22B), C78(H78A,H78B,H78C), C5(H5), C74(H74), O21(H21A,H21B),
 C83(H83), C85(H85A,H85B,H85C), C75(H75A,H75B,H75C), C79(H79A,H79B,H79C),
 C76B(H76A,H76B,H76C), C80(H80), C82(H82A,H82B,H82C), C77(H77), C81(H81A,H81B,
 H81C), C76A(H76D,H76E,H76F), C84(H84A,H84B,H84C)
6.b Aromatic/amide H refined with riding coordinates:
 C3(H3), C54(H54), C43(H43), C44(H44), C71(H71), C46(H46), C30(H30), C52(H52),
 C21(H21), C51(H51), C15(H15), C4(H4), C68(H68), C37(H37), C40(H40), C29(H29),
 C67(H67), C27(H27), C28(H28), C16(H16), C19(H19), C36(H36), C9(H9), C12(H12),
 C64(H64), C22(H22), C13(H13A), C55(H55), C45(H45), C72(H72), C38(H38), C6(H6),
 C62(H62), C20(H20), C57(H57), C61(H61), C33(H33), C60(H60), C39(H39), C63(H63),
  C14(H14A)
;
_shelx_shelxl_version_number 2014/7
_olex2_submission_special_instructions 'No special instructions were received'
_oxdiff_exptl_absorpt_empirical_details
;
Empirical correction (ABSPACK) includes:
- Absorption correction using spherical harmonics
- Frame scaling
;
_oxdiff_exptl_absorpt_empirical_full_max 1.728
_oxdiff_exptl_absorpt_empirical_full_min 0.606

loop_
_space_group_symop_operation_xyz
'x, y, z'
'-x+1/2, y+1/2, -z+1/2'
'-x, -y, -z'
'x-1/2, -y-1/2, z-1/2'

loop_
_atom_site_label
_atom_site_type_symbol
_atom_site_fract_x
_atom_site_fract_y
_atom_site_fract_z
_atom_site_U_iso_or_equiv
_atom_site_adp_type
_atom_site_occupancy
_atom_site_site_symmetry_order
_atom_site_calc_flag
_atom_site_refinement_flags_posn
_atom_site_refinement_flags_adp
_atom_site_refinement_flags_occupancy
_atom_site_disorder_assembly
_atom_site_disorder_group
Eu1 Eu 0.59435(2) 0.57589(2) 0.51194(2) 0.02402(7) Uani 1 1 d . . . . .
Eu2 Eu 0.85804(2) 0.49759(2) 0.49869(2) 0.02602(8) Uani 1 1 d . . . . .
Eu3 Eu 0.64565(2) 0.43799(2) 0.43023(2) 0.02625(8) Uani 1 1 d . . . . .
O22 O 0.3932(3) 0.8202(3) 0.60168(15) 0.0573(12) Uani 1 1 d . . . . .
H22A H 0.3791 0.7802 0.5884 0.086 Uiso 1 1 d R . . . .
H22B H 0.3524 0.8296 0.6197 0.086 Uiso 1 1 d R . . . .
O13 O 0.7199(2) 0.53765(19) 0.46737(11) 0.0268(7) Uani 1 1 d D . . . .
O3 O 0.6752(3) 1.3070(2) 0.45039(12) 0.0377(9) Uani 1 1 d . . . . .
O11 O 0.7171(2) 0.9267(2) 0.10495(12) 0.0386(9) Uani 1 1 d . . . . .
O5 O 0.5196(2) 0.6020(2) 0.57880(11) 0.0295(8) Uani 1 1 d . . . . .
O8 O 0.6750(2) 0.9532(2) 0.93288(11) 0.0312(8) Uani 1 1 d . . . . .
O1 O 0.7122(2) 0.6647(2) 0.52725(12) 0.0321(8) Uani 1 1 d . . . . .
N1 N 0.9203(3) 1.0119(2) 0.54621(15) 0.0364(11) Uani 1 1 d . . . . .
O15 O 0.9941(2) 0.4333(2) 0.52043(12) 0.0328(8) Uani 1 1 d . . . . .
O4 O 0.7571(2) 1.38876(19) 0.48632(11) 0.0312(8) Uani 1 1 d . . . . .
O17 O 0.5344(3) 0.6982(2) 0.49786(12) 0.0371(9) Uani 1 1 d . . . . .
O10 O 0.5466(2) 0.5647(2) 0.43745(11) 0.0315(8) Uani 1 1 d . . . . .
N4 N 1.2316(3) 0.8354(3) 0.65163(17) 0.0496(13) Uani 1 1 d . . . . .
O7 O 0.8135(2) 1.00293(19) 0.94130(11) 0.0305(8) Uani 1 1 d . . . . .
C3 C 0.9355(4) 0.7424(3) 0.55070(18) 0.0359(13) Uani 1 1 d . . . . .
H3 H 0.9697 0.6983 0.5523 0.043 Uiso 1 1 calc R . . . .
O6 O 0.4247(2) 0.6335(2) 0.62909(12) 0.0393(9) Uani 1 1 d . . . . .
C54 C 0.5702(4) 0.6711(3) 0.34105(18) 0.0375(13) Uani 1 1 d . . . . .
H54 H 0.6214 0.6469 0.3304 0.045 Uiso 1 1 calc R . . . .
O9 O 0.6240(3) 0.5381(2) 0.38040(12) 0.0390(9) Uani 1 1 d . . . . .
O12 O 0.5931(3) 0.9450(2) 0.06484(12) 0.0431(10) Uani 1 1 d . . . . .
C43 C 0.8825(4) 0.9412(3) 0.81801(17) 0.0321(12) Uani 1 1 d . . . . .
H43 H 0.9374 0.9565 0.8063 0.039 Uiso 1 1 calc R . . . .
N7 N 0.5350(5) 0.8244(3) 0.5027(3) 0.082(2) Uani 1 1 d D . . . .
O16 O 1.1162(3) 0.3934(3) 0.55418(15) 0.0528(12) Uani 1 1 d . . . . .
O2 O 0.8452(2) 0.60651(19) 0.53798(12) 0.0324(8) Uani 1 1 d . . . . .
C44 C 0.8589(3) 0.9652(3) 0.85775(16) 0.0304(12) Uani 1 1 d . . . . .
H44 H 0.8993 0.9960 0.8726 0.036 Uiso 1 1 calc R . . . .
C50 C 0.5348(4) 0.6497(3) 0.37999(16) 0.0331(12) Uani 1 1 d . . . . .
C78 C 0.5582(7) 0.9693(6) 0.6676(3) 0.098(3) Uani 1 1 d . U . . .
H78A H 0.5310 0.9216 0.6608 0.146 Uiso 1 1 d R . . . .
H78B H 0.5113 1.0071 0.6690 0.146 Uiso 1 1 d R . . . .
H78C H 0.5891 0.9659 0.6943 0.146 Uiso 1 1 d R . . . .
C71 C 0.6107(4) 0.9104(4) 0.1759(2) 0.0502(17) Uani 1 1 d . . . . .
H71 H 0.6740 0.9056 0.1784 0.060 Uiso 1 1 calc R . . . .
C46 C 0.7169(4) 0.8989(3) 0.85324(17) 0.0345(12) Uani 1 1 d . . . . .
H46 H 0.6609 0.8855 0.8647 0.041 Uiso 1 1 calc R . . . .
O14 O 0.5687(2) 0.44681(19) 0.49414(10) 0.0253(7) Uani 1 1 d D . . . .
C30 C 0.7403(4) 0.6984(3) 0.64460(17) 0.0368(13) Uani 1 1 d . . . . .
H30 H 0.8004 0.6877 0.6373 0.044 Uiso 1 1 calc R . . . .
C52 C 0.4187(4) 0.7455(3) 0.37392(17) 0.0378(13) Uani 1 1 d . . . . .
H52 H 0.3696 0.7711 0.3855 0.045 Uiso 1 1 calc R . . . .
C69 C 0.5720(4) 0.9279(3) 0.13728(18) 0.0383(13) Uani 1 1 d . . . . .
C21 C 0.9053(4) 1.2168(3) 0.5464(2) 0.0474(16) Uani 1 1 d . . . . .
H21 H 0.9492 1.2283 0.5668 0.057 Uiso 1 1 calc R . . . .
C51 C 0.4610(4) 0.6886(3) 0.39642(17) 0.0349(12) Uani 1 1 d . . . . .
H51 H 0.4398 0.6762 0.4229 0.042 Uiso 1 1 calc R . . . .
N3 N 0.7810(3) 0.8254(3) 0.73331(14) 0.0336(10) Uani 1 1 d . . . . .
N9 N 0.9223(8) 0.6655(7) 0.3176(4) 0.155(2) Uani 1 1 d D U . . .
C5 C 0.7937(4) 0.8045(3) 0.5402(2) 0.0529(18) Uani 1 1 d . . . . .
H5 H 0.7312 0.8026 0.5344 0.064 Uiso 1 1 d R . . . .
C15 C 1.2183(5) 1.1164(4) 0.6103(3) 0.080(3) Uani 1 1 d . . . . .
H15 H 1.1762 1.1554 0.6125 0.097 Uiso 1 1 calc R . . . .
C4 C 0.9784(4) 0.8116(3) 0.55654(18) 0.0353(13) Uani 1 1 d . . . . .
H4 H 1.0410 0.8133 0.5622 0.042 Uiso 1 1 calc R . . . .
N6 N -0.0245(4) 0.9267(4) 0.2900(2) 0.079(2) Uani 1 1 d . . . . .
C42 C 0.8231(3) 0.8935(3) 0.79541(16) 0.0317(12) Uani 1 1 d . . . . .
N5 N 0.4468(3) 0.8431(3) 0.27286(15) 0.0385(11) Uani 1 1 d . . . . .
C68 C 0.4772(4) 0.9378(3) 0.13431(18) 0.0369(13) Uani 1 1 d . . . . .
H68 H 0.4504 0.9507 0.1087 0.044 Uiso 1 1 calc R . . . .
N10 N 0.7894(5) 0.8960(5) 0.2449(3) 0.092(2) Uani 1 1 d D U . . .
N2 N 1.3725(4) 1.0711(3) 0.6244(3) 0.083(2) Uani 1 1 d . . . . .
C2 C 0.8427(3) 0.7388(3) 0.54261(17) 0.0312(12) Uani 1 1 d . . . . .
C37 C 1.1727(4) 0.7817(4) 0.6419(2) 0.0507(16) Uani 1 1 d . . . . .
H37 H 1.1919 0.7431 0.6244 0.061 Uiso 1 1 calc R . . . .
C18 C 0.8937(4) 1.1426(3) 0.53340(19) 0.0376(13) Uani 1 1 d . . . . .
C40 C 0.9367(4) 0.8678(3) 0.73794(17) 0.0358(13) Uani 1 1 d . . . . .
H40 H 0.9818 0.8934 0.7530 0.043 Uiso 1 1 calc R . . . .
C47 C 0.7776(3) 0.9450(3) 0.87589(16) 0.0288(11) Uani 1 1 d . . . . .
C74 C 0.5295(5) 0.7567(4) 0.5174(3) 0.066(2) Uani 1 1 d . . . . .
H74 H 0.5209 0.7524 0.5462 0.079 Uiso 1 1 d R . . . .
C29 C 0.6694(4) 0.6611(3) 0.62487(17) 0.0361(13) Uani 1 1 d . . . . .
H29 H 0.6819 0.6256 0.6043 0.043 Uiso 1 1 calc R . . . .
C67 C 0.4232(4) 0.9285(3) 0.16924(18) 0.0381(13) Uani 1 1 d . . . . .
H67 H 0.3603 0.9364 0.1671 0.046 Uiso 1 1 calc R . . . .
C17 C 0.9545(4) 1.0813(3) 0.54836(18) 0.0371(13) Uani 1 1 d . . . . .
C23 C 0.7873(4) 1.2587(3) 0.49849(18) 0.0345(12) Uani 1 1 d . . . . .
C27 C 0.5611(4) 0.7294(3) 0.66616(17) 0.0370(13) Uani 1 1 d . . . . .
H27 H 0.5010 0.7404 0.6734 0.044 Uiso 1 1 calc R . . . .
C28 C 0.6329(4) 0.7662(3) 0.68579(18) 0.0403(14) Uani 1 1 d . . . . .
H28 H 0.6204 0.8013 0.7066 0.048 Uiso 1 1 calc R . . . .
C16 C 1.0440(4) 1.0952(3) 0.56188(19) 0.0394(13) Uani 1 1 d . . . . .
H16 H 1.0670 1.1440 0.5618 0.047 Uiso 1 1 calc R . . . .
C11 C 1.1939(4) 1.0485(3) 0.5918(2) 0.0470(16) Uani 1 1 d . . . . .
C19 C 0.8227(4) 1.1268(3) 0.5052(2) 0.0434(14) Uani 1 1 d . . . . .
H19 H 0.8098 1.0771 0.4983 0.052 Uiso 1 1 calc R . . . .
C24 C 0.7373(3) 1.3201(3) 0.47746(17) 0.0308(12) Uani 1 1 d . . . . .
C36 C 1.0827(4) 0.7796(4) 0.65653(19) 0.0441(15) Uani 1 1 d . . . . .
H36 H 1.0438 0.7406 0.6487 0.053 Uiso 1 1 calc R . . . .
C9 C 1.0613(4) 0.9641(3) 0.57453(18) 0.0352(12) Uani 1 1 d . . . . .
H9 H 1.0949 0.9232 0.5844 0.042 Uiso 1 1 calc R . . . .
C12 C 1.2613(4) 0.9941(3) 0.5895(2) 0.0481(16) Uani 1 1 d . . . . .
H12 H 1.2481 0.9481 0.5769 0.058 Uiso 1 1 calc R . . . .
C48 C 0.7533(3) 0.9683(3) 0.91965(16) 0.0278(11) Uani 1 1 d . . . . .
C41 C 0.8486(4) 0.8624(3) 0.75361(17) 0.0348(12) Uani 1 1 d . . . . .
C7 C 0.9289(4) 0.8779(3) 0.55403(18) 0.0341(12) Uani 1 1 d . . . . .
C34 C 0.9573(4) 0.8346(3) 0.69955(17) 0.0358(13) Uani 1 1 d . . . . .
C25 C 0.5031(3) 0.6356(3) 0.61364(16) 0.0308(12) Uani 1 1 d . . . . .
C64 C 0.3131(4) 0.9078(3) 0.24814(18) 0.0400(14) Uani 1 1 d . . . . .
H64 H 0.2856 0.9392 0.2283 0.048 Uiso 1 1 calc R . . . .
C22 C 0.8524(4) 1.2734(3) 0.5293(2) 0.0445(15) Uani 1 1 d . . . . .
H22 H 0.8606 1.3226 0.5386 0.053 Uiso 1 1 calc R . . . .
C8 C 0.9721(4) 0.9539(3) 0.55846(18) 0.0356(13) Uani 1 1 d . . . . .
C26 C 0.5788(4) 0.6762(3) 0.63557(16) 0.0312(12) Uani 1 1 d . . . . .
C13 C 1.3472(5) 1.0074(4) 0.6054(3) 0.060(2) Uani 1 1 d . . . . .
H13A H 1.3908 0.9696 0.6029 0.072 Uiso 1 1 calc R . . . .
C55 C 0.5285(4) 0.7287(3) 0.31849(18) 0.0380(13) Uani 1 1 d . . . . .
H55 H 0.5531 0.7438 0.2930 0.046 Uiso 1 1 calc R . . . .
C45 C 0.7403(4) 0.8734(3) 0.81406(18) 0.0382(13) Uani 1 1 d . . . . .
H45 H 0.7000 0.8420 0.7996 0.046 Uiso 1 1 calc R . . . .
C72 C 0.5566(4) 0.9001(4) 0.2107(2) 0.0519(17) Uani 1 1 d . . . . .
H72 H 0.5838 0.8882 0.2364 0.062 Uiso 1 1 calc R . . . .
C59 C 0.1640(4) 0.8982(4) 0.2856(2) 0.0463(15) Uani 1 1 d . . . . .
C38 C 1.2019(4) 0.8894(4) 0.6771(2) 0.0539(17) Uani 1 1 d . . . . .
H38 H 1.2427 0.9272 0.6850 0.065 Uiso 1 1 calc R . . . .
C49 C 0.5713(3) 0.5814(3) 0.40049(17) 0.0317(12) Uani 1 1 d . . . . .
C6 C 0.8351(4) 0.8734(3) 0.5460(2) 0.0539(18) Uani 1 1 d . . . . .
H6 H 0.8003 0.9172 0.5445 0.065 Uiso 1 1 calc R . . . .
C56 C 0.3998(4) 0.8175(3) 0.30581(17) 0.0371(13) Uani 1 1 d . . . . .
C62 C 0.0165(5) 0.9174(4) 0.2536(3) 0.061(2) Uani 1 1 d . . . . .
H62 H -0.0188 0.9206 0.2292 0.073 Uiso 1 1 calc R . . . .
C20 C 0.7709(4) 1.1840(3) 0.4871(2) 0.0429(14) Uani 1 1 d . . . . .
H20 H 0.7254 1.1726 0.4675 0.052 Uiso 1 1 calc R . . . .
C73 C 1.0327(4) 0.3949(3) 0.54897(19) 0.0388(14) Uani 1 1 d . . . . .
C57 C 0.3085(4) 0.8355(3) 0.31101(17) 0.0399(14) Uani 1 1 d . . . . .
H57 H 0.2770 0.8168 0.3340 0.048 Uiso 1 1 calc R . . . .
C31 C 0.7234(4) 0.7521(3) 0.67536(17) 0.0360(13) Uani 1 1 d . . . . .
C53 C 0.4493(4) 0.7649(3) 0.33363(17) 0.0363(13) Uani 1 1 d . . . . .
C10 C 1.0984(4) 1.0359(3) 0.57544(19) 0.0386(13) Uani 1 1 d . . . . .
C61 C 0.0279(6) 0.9230(5) 0.3240(3) 0.084(3) Uani 1 1 d . . . . .
H61 H 0.0001 0.9303 0.3498 0.101 Uiso 1 1 calc R . . . .
C33 C 0.8866(4) 0.7981(3) 0.67848(17) 0.0374(13) Uani 1 1 d . . . . .
H33 H 0.8970 0.7766 0.6524 0.045 Uiso 1 1 calc R . . . .
C32 C 0.8005(4) 0.7934(3) 0.69609(17) 0.0357(13) Uani 1 1 d . . . . .
C66 C 0.4621(4) 0.9072(3) 0.20773(18) 0.0384(13) Uani 1 1 d . . . . .
C58 C 0.2636(4) 0.8813(3) 0.28216(18) 0.0405(14) Uani 1 1 d . . . . .
C60 C 0.1223(5) 0.9090(5) 0.3239(2) 0.068(2) Uani 1 1 d . . . . .
H60 H 0.1560 0.9070 0.3488 0.081 Uiso 1 1 calc R . . . .
C39 C 1.1136(4) 0.8924(4) 0.6925(2) 0.0493(16) Uani 1 1 d . . . . .
H39 H 1.0958 0.9323 0.7095 0.059 Uiso 1 1 calc R . . . .
O21 O 0.7247(7) 0.6881(6) 0.4277(4) 0.212(5) Uani 1 1 d . . . . .
H21A H 0.7646 0.6980 0.4474 0.318 Uiso 1 1 d R . . . .
H21B H 0.7629 0.6708 0.4109 0.318 Uiso 1 1 d DR . . . .
C70 C 0.6316(4) 0.9341(3) 0.09938(19) 0.0376(13) Uani 1 1 d . . . . .
C35 C 1.0523(4) 0.8359(3) 0.68266(18) 0.0372(13) Uani 1 1 d . . . . .
C1 C 0.7965(3) 0.6646(3) 0.53547(16) 0.0299(11) Uani 1 1 d . . . . .
C65 C 0.4052(4) 0.8866(3) 0.24433(18) 0.0372(13) Uani 1 1 d . . . . .
C63 C 0.1097(4) 0.9030(4) 0.2499(2) 0.0479(15) Uani 1 1 d . . . . .
H63 H 0.1353 0.8966 0.2236 0.057 Uiso 1 1 calc R . . . .
N8 N 0.6215(7) 0.9896(5) 0.6359(3) 0.104(3) Uani 1 1 d D U . . .
C83 C 0.8023(11) 0.9671(11) 0.2202(6) 0.174(6) Uani 1 1 d D U . . .
H83 H 0.8299 0.9637 0.1941 0.209 Uiso 1 1 d R . . A 1
C14 C 1.3084(6) 1.1245(5) 0.6254(4) 0.106(4) Uani 1 1 d . . . . .
H14A H 1.3247 1.1707 0.6370 0.127 Uiso 1 1 calc R . . . .
C85 C 0.8092(8) 0.8193(6) 0.2280(4) 0.118(4) Uani 1 1 d D U . . .
H85A H 0.8719 0.8066 0.2340 0.177 Uiso 1 1 d R . . . .
H85B H 0.7991 0.8196 0.1982 0.177 Uiso 1 1 d R . . . .
H85C H 0.7696 0.7829 0.2406 0.177 Uiso 1 1 d R . . . .
C75 C 0.5321(9) 0.8914(5) 0.5311(5) 0.149(6) Uani 1 1 d . . . . .
H75A H 0.4720 0.9133 0.5296 0.223 Uiso 1 1 d R . . . .
H75B H 0.5766 0.9279 0.5225 0.223 Uiso 1 1 d R . . . .
H75C H 0.5451 0.8760 0.5594 0.223 Uiso 1 1 d R . . . .
O20B O 0.8487(9) 1.0288(6) 0.2093(3) 0.090(3) Uani 0.556(9) 1 d D . P B 2
O19 O 0.9491(7) 0.7488(5) 0.3701(3) 0.161(2) Uani 1 1 d D U . . .
C79 C 0.7119(10) 0.9479(7) 0.6335(4) 0.166(7) Uani 1 1 d D . . . .
H79A H 0.7387 0.9436 0.6610 0.249 Uiso 1 1 d R . . . .
H79B H 0.7532 0.9744 0.6155 0.249 Uiso 1 1 d R . . . .
H79C H 0.7005 0.8986 0.6223 0.249 Uiso 1 1 d R . . . .
C76B C 0.4640(19) 0.8396(19) 0.4728(9) 0.109(5) Uani 0.329(12) 1 d D U P C 2
H76A H 0.4509 0.7952 0.4566 0.164 Uiso 0.329(12) 1 d R . P C 2
H76B H 0.4814 0.8797 0.4543 0.164 Uiso 0.329(12) 1 d R . P C 2
H76C H 0.4104 0.8541 0.4880 0.164 Uiso 0.329(12) 1 d R . P C 2
C80 C 0.9812(10) 0.7205(8) 0.3282(5) 0.161(3) Uani 1 1 d D U . . .
H80 H 1.0308 0.7370 0.3126 0.193 Uiso 1 1 d R . . . .
O18 O 0.6572(9) 1.0680(6) 0.5838(4) 0.242(8) Uani 1 1 d D . . . .
C82 C 0.9522(10) 0.6205(8) 0.2803(5) 0.162(3) Uani 1 1 d . U . . .
H82A H 0.9681 0.5707 0.2895 0.243 Uiso 1 1 d R . . . .
H82B H 1.0048 0.6439 0.2680 0.243 Uiso 1 1 d R . . . .
H82C H 0.9036 0.6178 0.2598 0.243 Uiso 1 1 d R . . . .
C77 C 0.6081(9) 1.0484(7) 0.6101(4) 0.124(4) Uani 1 1 d D U . . .
H77 H 0.5544 1.0757 0.6137 0.148 Uiso 1 1 d R . . . .
C81 C 0.8379(9) 0.6435(8) 0.3369(4) 0.163(3) Uani 1 1 d D U . . .
H81A H 0.8102 0.6872 0.3491 0.244 Uiso 1 1 d DR . . . .
H81B H 0.8508 0.6071 0.3584 0.244 Uiso 1 1 d R . . . .
H81C H 0.7966 0.6221 0.3164 0.244 Uiso 1 1 d R . . . .
C76A C 0.5750(11) 0.8367(9) 0.4619(5) 0.109(5) Uani 0.671(12) 1 d D U P C 1
H76D H 0.6155 0.7956 0.4557 0.164 Uiso 0.671(12) 1 d R . P C 1
H76E H 0.6088 0.8830 0.4619 0.164 Uiso 0.671(12) 1 d R . P C 1
H76F H 0.5272 0.8389 0.4410 0.164 Uiso 0.671(12) 1 d R . P C 1
O20A O 0.7784(12) 1.0305(8) 0.2337(4) 0.090(3) Uani 0.444(9) 1 d D . P B 1
H14 H 0.588(6) 0.421(4) 0.5147(19) 0.108 Uiso 1 1 d DR . . . .
H13 H 0.738(4) 0.573(2) 0.4528(15) 0.034(16) Uiso 1 1 d D . . . .
H73 H 0.992(4) 0.365(4) 0.567(2) 0.054(18) Uiso 1 1 d . . . . .
C84 C 0.7570(11) 0.9014(9) 0.2833(5) 0.177(6) Uani 1 1 d D U . . .
H84A H 0.7972 0.9318 0.3003 0.266 Uiso 1 1 d R . . . .
H84B H 0.6974 0.9241 0.2821 0.266 Uiso 1 1 d R . . . .
H84C H 0.7526 0.8520 0.2953 0.266 Uiso 1 1 d R . . . .

loop_
_atom_site_aniso_label
_atom_site_aniso_U_11
_atom_site_aniso_U_22
_atom_site_aniso_U_33
_atom_site_aniso_U_23
_atom_site_aniso_U_13
_atom_site_aniso_U_12
Eu1 0.02371(13) 0.02428(14) 0.02407(14) -0.00075(10) 0.00001(10) -0.00087(10)
Eu2 0.02379(13) 0.02658(15) 0.02771(14) 0.00013(11) 0.00168(10) -0.00045(10)
Eu3 0.02568(13) 0.02815(14) 0.02495(14) -0.00255(11) 0.00185(10) -0.00132(11)
O22 0.047(2) 0.053(3) 0.073(3) -0.014(2) 0.013(2) -0.004(2)
O13 0.0263(17) 0.0252(19) 0.0290(19) 0.0022(16) 0.0032(15) -0.0022(16)
O3 0.039(2) 0.033(2) 0.041(2) -0.0031(18) -0.0067(18) 0.0014(18)
O11 0.031(2) 0.049(2) 0.036(2) 0.0091(19) 0.0088(16) 0.0015(18)
O5 0.0312(18) 0.0330(19) 0.0243(19) -0.0048(16) -0.0019(15) -0.0004(16)
O8 0.0312(19) 0.0316(19) 0.031(2) -0.0015(16) 0.0038(15) -0.0004(16)
O1 0.0269(18) 0.0282(19) 0.041(2) -0.0027(17) -0.0011(16) -0.0015(15)
N1 0.040(3) 0.025(2) 0.044(3) 0.001(2) -0.001(2) 0.003(2)
O15 0.0278(18) 0.030(2) 0.041(2) 0.0048(17) 0.0043(16) 0.0026(16)
O4 0.0344(19) 0.0265(19) 0.033(2) 0.0003(16) 0.0022(16) 0.0013(16)
O17 0.038(2) 0.026(2) 0.047(2) -0.0023(18) -0.0085(18) 0.0017(17)
O10 0.0330(19) 0.036(2) 0.0254(19) 0.0064(16) -0.0006(15) -0.0026(16)
N4 0.041(3) 0.061(4) 0.048(3) -0.004(3) 0.007(2) 0.000(3)
O7 0.0354(19) 0.031(2) 0.0255(19) -0.0018(15) -0.0041(15) 0.0038(16)
C3 0.035(3) 0.025(3) 0.048(3) 0.002(3) -0.006(2) 0.000(2)
O6 0.035(2) 0.049(2) 0.033(2) -0.0136(19) 0.0051(16) -0.0061(19)
C54 0.032(3) 0.045(3) 0.036(3) 0.006(3) 0.003(2) -0.001(3)
O9 0.044(2) 0.041(2) 0.032(2) 0.0045(18) 0.0045(17) 0.0103(19)
O12 0.036(2) 0.061(3) 0.033(2) 0.010(2) 0.0079(17) 0.008(2)
C43 0.031(3) 0.033(3) 0.033(3) -0.001(2) 0.001(2) -0.002(2)
N7 0.091(5) 0.028(3) 0.128(7) 0.006(4) -0.014(5) -0.003(3)
O16 0.032(2) 0.061(3) 0.066(3) 0.029(2) -0.005(2) 0.001(2)
O2 0.0299(18) 0.0251(19) 0.042(2) -0.0017(17) -0.0026(16) 0.0008(16)
C44 0.030(3) 0.034(3) 0.028(3) -0.004(2) -0.008(2) -0.001(2)
C50 0.034(3) 0.039(3) 0.026(3) 0.006(2) -0.008(2) -0.002(2)
C78 0.098(5) 0.098(5) 0.097(5) -0.001(4) -0.010(4) 0.001(4)
C71 0.034(3) 0.072(5) 0.044(4) 0.026(3) 0.008(3) 0.016(3)
C46 0.031(3) 0.040(3) 0.033(3) -0.009(3) 0.007(2) -0.004(2)
O14 0.0285(17) 0.0277(18) 0.0196(17) 0.0004(14) -0.0004(14) -0.0012(15)
C30 0.031(3) 0.045(3) 0.034(3) -0.008(3) 0.001(2) 0.000(3)
C52 0.044(3) 0.038(3) 0.031(3) 0.007(3) 0.007(2) 0.005(3)
C69 0.040(3) 0.039(3) 0.036(3) 0.006(3) 0.008(3) 0.007(3)
C21 0.055(4) 0.029(3) 0.058(4) -0.002(3) -0.013(3) -0.001(3)
C51 0.050(3) 0.031(3) 0.024(3) -0.001(2) 0.003(2) -0.001(3)
N3 0.031(2) 0.040(3) 0.030(2) -0.006(2) -0.0032(19) -0.003(2)
N9 0.153(3) 0.152(3) 0.159(3) -0.009(3) 0.004(3) -0.002(3)
C5 0.032(3) 0.029(3) 0.098(6) -0.002(3) -0.010(3) 0.002(3)
C15 0.052(4) 0.048(4) 0.141(8) -0.026(5) -0.025(5) -0.001(4)
C4 0.030(3) 0.031(3) 0.045(3) 0.002(3) -0.008(2) -0.002(2)
N6 0.053(4) 0.100(5) 0.083(5) 0.038(4) 0.027(4) 0.022(4)
C42 0.029(3) 0.042(3) 0.024(3) -0.007(2) -0.002(2) -0.002(2)
N5 0.036(2) 0.045(3) 0.034(3) 0.008(2) 0.004(2) 0.006(2)
C68 0.035(3) 0.042(3) 0.034(3) 0.012(3) 0.004(2) 0.003(3)
N10 0.076(4) 0.095(4) 0.105(4) 0.000(4) -0.001(3) -0.005(3)
N2 0.050(4) 0.051(4) 0.146(7) -0.019(4) -0.028(4) 0.001(3)
C2 0.033(3) 0.027(3) 0.034(3) 0.000(2) -0.003(2) -0.002(2)
C37 0.049(4) 0.054(4) 0.049(4) -0.013(3) 0.007(3) 0.002(3)
C18 0.039(3) 0.032(3) 0.042(3) 0.001(3) -0.002(3) 0.002(3)
C40 0.034(3) 0.039(3) 0.035(3) -0.007(3) -0.001(2) -0.004(3)
C47 0.029(3) 0.029(3) 0.029(3) -0.003(2) -0.001(2) 0.000(2)
C74 0.074(5) 0.042(4) 0.081(6) 0.003(4) 0.024(4) -0.005(4)
C29 0.043(3) 0.036(3) 0.029(3) -0.008(2) -0.002(2) -0.001(3)
C67 0.035(3) 0.045(3) 0.035(3) 0.011(3) 0.002(2) 0.002(3)
C17 0.049(3) 0.026(3) 0.037(3) -0.003(2) 0.001(3) 0.000(3)
C23 0.032(3) 0.031(3) 0.041(3) -0.001(3) 0.000(2) -0.004(2)
C27 0.030(3) 0.050(4) 0.031(3) -0.012(3) 0.001(2) -0.002(3)
C28 0.041(3) 0.043(3) 0.037(3) -0.017(3) 0.005(3) -0.001(3)
C16 0.043(3) 0.026(3) 0.049(4) -0.002(3) 0.000(3) -0.002(3)
C11 0.040(3) 0.034(3) 0.067(4) -0.003(3) -0.007(3) -0.003(3)
C19 0.049(3) 0.026(3) 0.055(4) 0.000(3) -0.008(3) -0.007(3)
C24 0.030(3) 0.029(3) 0.033(3) -0.001(2) 0.006(2) 0.000(2)
C36 0.042(3) 0.049(4) 0.042(3) -0.010(3) 0.008(3) -0.006(3)
C9 0.037(3) 0.025(3) 0.043(3) 0.001(2) -0.001(2) 0.001(2)
C12 0.044(3) 0.039(3) 0.062(4) -0.003(3) -0.001(3) -0.008(3)
C48 0.032(3) 0.025(3) 0.026(3) -0.001(2) -0.002(2) 0.001(2)
C41 0.038(3) 0.037(3) 0.030(3) -0.001(2) -0.001(2) -0.002(3)
C7 0.035(3) 0.028(3) 0.039(3) 0.001(2) -0.003(2) -0.002(2)
C34 0.037(3) 0.038(3) 0.033(3) -0.003(3) 0.002(2) -0.005(3)
C25 0.034(3) 0.033(3) 0.026(3) -0.003(2) -0.002(2) 0.003(2)
C64 0.040(3) 0.043(3) 0.037(3) 0.011(3) 0.004(3) 0.007(3)
C22 0.051(4) 0.027(3) 0.055(4) -0.001(3) -0.009(3) 0.001(3)
C8 0.041(3) 0.028(3) 0.037(3) 0.001(2) 0.005(2) -0.002(3)
C26 0.036(3) 0.034(3) 0.023(3) -0.006(2) -0.004(2) -0.004(2)
C13 0.042(4) 0.046(4) 0.092(6) -0.006(4) -0.010(4) -0.001(3)
C55 0.036(3) 0.047(3) 0.032(3) 0.010(3) 0.000(2) -0.004(3)
C45 0.035(3) 0.042(3) 0.037(3) -0.010(3) -0.002(2) -0.009(3)
C72 0.039(3) 0.077(5) 0.040(4) 0.026(3) 0.007(3) 0.017(3)
C59 0.042(3) 0.052(4) 0.045(4) 0.014(3) 0.015(3) 0.006(3)
C38 0.044(3) 0.057(4) 0.061(4) -0.014(4) 0.010(3) -0.011(3)
C49 0.027(3) 0.035(3) 0.033(3) -0.003(2) -0.002(2) -0.005(2)
C6 0.036(3) 0.029(3) 0.097(6) -0.001(3) -0.012(3) 0.005(3)
C56 0.040(3) 0.042(3) 0.029(3) 0.006(3) 0.004(2) 0.006(3)
C62 0.048(4) 0.060(4) 0.075(5) 0.022(4) 0.011(4) 0.012(3)
C20 0.046(3) 0.030(3) 0.053(4) -0.004(3) -0.009(3) -0.003(3)
C73 0.032(3) 0.038(3) 0.046(4) 0.012(3) 0.000(3) -0.005(3)
C57 0.040(3) 0.051(4) 0.029(3) 0.011(3) 0.006(2) 0.003(3)
C31 0.036(3) 0.041(3) 0.031(3) -0.005(3) -0.003(2) -0.004(3)
C53 0.038(3) 0.041(3) 0.030(3) 0.008(3) 0.001(2) -0.002(3)
C10 0.039(3) 0.036(3) 0.040(3) -0.008(3) -0.001(3) -0.002(3)
C61 0.063(5) 0.122(8) 0.069(6) 0.027(5) 0.035(4) 0.025(5)
C33 0.038(3) 0.044(3) 0.030(3) -0.012(3) 0.003(2) -0.006(3)
C32 0.037(3) 0.042(3) 0.028(3) -0.007(3) -0.002(2) 0.000(3)
C66 0.035(3) 0.042(3) 0.038(3) 0.011(3) 0.008(2) 0.011(3)
C58 0.038(3) 0.048(4) 0.036(3) 0.006(3) 0.009(2) 0.006(3)
C60 0.061(4) 0.096(6) 0.047(4) 0.017(4) 0.018(3) 0.025(4)
C39 0.043(3) 0.051(4) 0.054(4) -0.015(3) 0.014(3) -0.002(3)
O21 0.174(10) 0.167(10) 0.295(15) 0.001(10) -0.048(10) 0.021(8)
C70 0.036(3) 0.034(3) 0.042(3) 0.011(3) 0.009(3) 0.001(3)
C35 0.036(3) 0.040(3) 0.036(3) -0.003(3) 0.001(2) -0.003(3)
C1 0.030(3) 0.031(3) 0.028(3) -0.003(2) 0.002(2) -0.005(2)
C65 0.038(3) 0.040(3) 0.033(3) 0.012(3) 0.008(2) 0.006(3)
C63 0.039(3) 0.050(4) 0.054(4) 0.012(3) 0.005(3) 0.005(3)
N8 0.115(4) 0.087(4) 0.110(5) 0.016(4) -0.001(4) 0.018(4)
C83 0.173(7) 0.177(7) 0.173(8) 0.002(5) -0.006(5) -0.004(5)
C14 0.071(6) 0.062(6) 0.183(11) -0.042(7) -0.048(7) 0.001(5)
C85 0.111(5) 0.117(5) 0.125(5) -0.012(4) -0.017(4) 0.001(4)
C75 0.179(12) 0.046(5) 0.223(15) -0.029(7) 0.085(11) 0.001(7)
O20B 0.139(9) 0.065(5) 0.065(6) -0.017(5) -0.019(5) -0.003(6)
O19 0.162(3) 0.159(3) 0.162(3) -0.008(3) 0.000(3) 0.001(3)
C79 0.225(16) 0.117(10) 0.156(13) 0.031(9) 0.057(12) 0.087(11)
C76B 0.114(6) 0.107(6) 0.107(6) 0.004(3) -0.003(3) -0.001(3)
C80 0.159(3) 0.159(3) 0.165(3) -0.008(3) 0.002(3) 0.000(3)
O18 0.290(14) 0.178(10) 0.262(14) 0.118(10) 0.207(13) 0.091(10)
C82 0.161(3) 0.160(3) 0.164(3) -0.008(3) 0.005(3) 0.001(3)
C77 0.131(6) 0.116(5) 0.123(6) 0.010(4) 0.007(4) 0.015(4)
C81 0.161(3) 0.163(3) 0.165(3) -0.006(3) 0.005(3) -0.001(3)
C76A 0.114(6) 0.107(6) 0.107(6) 0.004(3) -0.003(3) -0.001(3)
O20A 0.139(9) 0.065(5) 0.065(6) -0.017(5) -0.019(5) -0.003(6)
C84 0.173(8) 0.186(8) 0.172(8) -0.005(5) -0.008(5) 0.001(5)

loop_
_atom_type_symbol
_atom_type_description
_atom_type_scat_dispersion_real
_atom_type_scat_dispersion_imag
_atom_type_scat_source
C C 0.0033 0.0016 'International Tables Vol C Tables 4.2.6.8 and 6.1.1.4'
H H 0.0000 0.0000 'International Tables Vol C Tables 4.2.6.8 and 6.1.1.4'
Eu Eu -0.1578 3.6682 'International Tables Vol C Tables 4.2.6.8 and 6.1.1.4'
N N 0.0061 0.0033 'International Tables Vol C Tables 4.2.6.8 and 6.1.1.4'
O O 0.0106 0.0060 'International Tables Vol C Tables 4.2.6.8 and 6.1.1.4'

loop_
_citation_id
_citation_doi
_citation_year
1 10.1039/C8CE00476E 2018

loop_
_geom_angle_atom_site_label_1
_geom_angle_atom_site_label_2
_geom_angle_atom_site_label_3
_geom_angle
_geom_angle_site_symmetry_1
_geom_angle_site_symmetry_3
Eu1 Eu1 Eu2 113.764(10) 3_666 .
Eu1 Eu1 Eu3 55.113(7) 3_666 3_666
Eu1 Eu1 H14 45.4(16) 3_666 .
Eu2 Eu1 H14 72.3(18) . .
Eu3 Eu1 Eu1 63.308(8) . 3_666
Eu3 Eu1 Eu2 60.118(7) . .
Eu3 Eu1 Eu2 148.659(9) 3_666 .
Eu3 Eu1 Eu3 118.421(8) . 3_666
Eu3 Eu1 H14 50.3(15) . .
Eu3 Eu1 H14 84.0(19) 3_666 .
O13 Eu1 Eu1 103.14(8) . 3_666
O13 Eu1 Eu2 29.90(8) . .
O13 Eu1 Eu3 40.05(8) . .
O13 Eu1 Eu3 157.91(8) . 3_666
O13 Eu1 O5 155.29(11) . .
O13 Eu1 O10 67.83(12) . .
O13 Eu1 H14 76.3(19) . .
O5 Eu1 Eu1 88.84(8) . 3_666
O5 Eu1 Eu2 125.40(8) . .
O5 Eu1 Eu3 37.48(8) . 3_666
O5 Eu1 Eu3 147.41(8) . .
O5 Eu1 O10 136.59(11) . .
O5 Eu1 H14 98.4(17) . .
O1 Eu1 Eu1 178.07(9) . 3_666
O1 Eu1 Eu2 64.60(8) . .
O1 Eu1 Eu3 115.88(9) . .
O1 Eu1 Eu3 125.67(9) . 3_666
O1 Eu1 O13 75.93(12) . .
O1 Eu1 O5 91.40(12) . .
O1 Eu1 O17 72.39(12) . .
O1 Eu1 O10 116.41(12) . .
O1 Eu1 O7 80.25(12) . 2_646
O1 Eu1 O14 142.68(11) . .
O1 Eu1 O14 146.58(12) . 3_666
O1 Eu1 H14 132.7(16) . .
O17 Eu1 Eu1 109.54(9) . 3_666
O17 Eu1 Eu2 129.08(9) . .
O17 Eu1 Eu3 123.66(10) . .
O17 Eu1 Eu3 79.65(10) . 3_666
O17 Eu1 O13 115.04(13) . .
O17 Eu1 O5 79.92(13) . .
O17 Eu1 O10 78.09(12) . .
O17 Eu1 O14 77.17(12) . 3_666
O17 Eu1 O14 140.68(12) . .
O17 Eu1 H14 154.9(15) . .
O10 Eu1 Eu1 64.50(8) . 3_666
O10 Eu1 Eu2 97.34(8) . .
O10 Eu1 Eu3 101.50(8) . 3_666
O10 Eu1 Eu3 47.26(8) . .
O10 Eu1 H14 86.7(11) . .
O7 Eu1 Eu1 97.91(8) 2_646 3_666
O7 Eu1 Eu2 50.08(9) 2_646 .
O7 Eu1 Eu3 87.83(8) 2_646 .
O7 Eu1 Eu3 99.80(9) 2_646 3_666
O7 Eu1 O13 77.82(12) 2_646 .
O7 Eu1 O5 79.19(12) 2_646 .
O7 Eu1 O17 144.90(12) 2_646 .
O7 Eu1 O10 135.08(12) 2_646 .
O7 Eu1 O14 120.51(11) 2_646 3_666
O7 Eu1 O14 73.26(11) 2_646 .
O7 Eu1 H14 56.9(12) 2_646 .
O14 Eu1 Eu1 35.12(8) 3_666 3_666
O14 Eu1 Eu1 35.61(8) . 3_666
O14 Eu1 Eu2 78.22(8) . .
O14 Eu1 Eu2 148.76(8) 3_666 .
O14 Eu1 Eu3 85.08(8) . 3_666
O14 Eu1 Eu3 32.59(8) 3_666 3_666
O14 Eu1 Eu3 92.33(8) 3_666 .
O14 Eu1 Eu3 38.90(8) . .
O14 Eu1 O13 73.15(11) . .
O14 Eu1 O13 130.91(11) 3_666 .
O14 Eu1 O5 69.72(11) 3_666 .
O14 Eu1 O5 108.51(12) . .
O14 Eu1 O10 69.75(11) . .
O14 Eu1 O10 69.14(11) 3_666 .
O14 Eu1 O14 70.72(13) . 3_666
O14 Eu1 H14 17.2(11) . .
O14 Eu1 H14 78.8(17) 3_666 .
Eu1 Eu2 H13 43.0(10) . .
Eu3 Eu2 Eu1 54.102(6) . .
Eu3 Eu2 H13 46.5(10) . .
O13 Eu2 Eu1 31.01(8) . .
O13 Eu2 Eu3 34.45(8) . .
O13 Eu2 O8 107.94(12) . 2_646
O13 Eu2 O15 167.21(12) . .
O13 Eu2 O15 118.34(12) . 3_766
O13 Eu2 O4 70.15(12) . 1_545
O13 Eu2 O16 68.20(12) . 3_766
O13 Eu2 C48 87.25(12) . 2_646
O13 Eu2 C73 92.99(14) . 3_766
O13 Eu2 H13 17.9(7) . .
O8 Eu2 Eu1 79.49(8) 2_646 .
O8 Eu2 Eu3 104.71(8) 2_646 .
O8 Eu2 O15 75.64(12) 2_646 .
O8 Eu2 O15 123.94(12) 2_646 3_766
O8 Eu2 O4 76.02(12) 2_646 1_545
O8 Eu2 O16 151.17(14) 2_646 3_766
O8 Eu2 C48 21.12(12) 2_646 2_646
O8 Eu2 C73 144.27(15) 2_646 3_766
O8 Eu2 H13 122.5(9) 2_646 .
O15 Eu2 Eu1 155.13(9) . .
O15 Eu2 Eu1 130.77(8) 3_766 .
O15 Eu2 Eu3 133.07(9) . .
O15 Eu2 Eu3 131.35(9) 3_766 .
O15 Eu2 O15 66.32(14) . 3_766
O15 Eu2 O4 99.51(12) . 1_545
O15 Eu2 O16 114.77(12) . 3_766
O15 Eu2 O16 50.19(12) 3_766 3_766
O15 Eu2 C48 136.44(13) 3_766 2_646
O15 Eu2 C48 96.75(13) . 2_646
O15 Eu2 C73 25.55(13) 3_766 3_766
O15 Eu2 C73 90.36(14) . 3_766
O15 Eu2 H13 161.8(10) . .
O15 Eu2 H13 100.4(7) 3_766 .
O4 Eu2 Eu1 73.92(8) 1_545 .
O4 Eu2 Eu3 39.58(8) 1_545 .
O4 Eu2 O15 147.48(12) 1_545 3_766
O4 Eu2 O16 124.97(13) 1_545 3_766
O4 Eu2 C48 71.72(12) 1_545 2_646
O4 Eu2 C73 139.41(15) 1_545 3_766
O4 Eu2 H13 85.2(9) 1_545 .
O12 Eu2 Eu1 121.07(10) 2_645 .
O12 Eu2 Eu3 70.03(9) 2_645 .
O12 Eu2 O13 91.26(13) 2_645 .
O12 Eu2 O8 136.64(14) 2_645 2_646
O12 Eu2 O15 73.79(13) 2_645 3_766
O12 Eu2 O15 78.45(14) 2_645 .
O12 Eu2 O4 74.72(13) 2_645 1_545
O12 Eu2 O16 71.93(15) 2_645 3_766
O12 Eu2 C48 144.79(14) 2_645 2_646
O12 Eu2 C73 68.86(16) 2_645 3_766
O12 Eu2 H13 86.0(12) 2_645 .
O16 Eu2 Eu1 87.55(9) 3_766 .
O16 Eu2 Eu3 87.70(9) 3_766 .
O16 Eu2 C48 138.10(14) 3_766 2_646
O16 Eu2 C73 24.81(14) 3_766 3_766
O16 Eu2 H13 50.3(7) 3_766 .
O2 Eu2 Eu1 65.18(8) . .
O2 Eu2 Eu3 117.31(8) . .
O2 Eu2 O13 84.36(12) . .
O2 Eu2 O8 76.22(13) . 2_646
O2 Eu2 O15 108.41(12) . .
O2 Eu2 O15 78.56(12) . 3_766
O2 Eu2 O4 133.76(12) . 1_545
O2 Eu2 O12 145.78(14) . 2_645
O2 Eu2 O16 74.97(15) . 3_766
O2 Eu2 C48 69.06(13) . 2_646
O2 Eu2 C73 77.47(16) . 3_766
O2 Eu2 H13 79.5(12) . .
C48 Eu2 Eu1 58.37(9) 2_646 .
C48 Eu2 Eu3 90.16(9) 2_646 .
C48 Eu2 H13 101.4(9) 2_646 .
C73 Eu2 Eu1 110.40(11) 3_766 .
C73 Eu2 Eu3 108.68(11) 3_766 .
C73 Eu2 C48 146.35(15) 3_766 2_646
C73 Eu2 H13 75.1(7) 3_766 .
O13 Eu3 O3 119.82(12) . 1_545
O13 Eu3 O5 133.87(11) . 3_666
O13 Eu3 O4 67.97(11) . 1_545
O13 Eu3 O10 64.98(11) . .
O13 Eu3 O6 159.62(13) . 3_666
O13 Eu3 O9 80.43(13) . .
O13 Eu3 C24 94.26(13) . 1_545
O13 Eu3 C25 156.00(13) . 3_666
O13 Eu3 C49 71.25(13) . .
O3 Eu3 O5 85.89(12) 1_545 3_666
O3 Eu3 O4 51.93(11) 1_545 1_545
O3 Eu3 O10 150.04(12) 1_545 .
O3 Eu3 O6 77.55(13) 1_545 3_666
O3 Eu3 C24 25.68(13) 1_545 1_545
O3 Eu3 C25 79.97(14) 1_545 3_666
O3 Eu3 C49 167.45(13) 1_545 .
O11 Eu3 O13 85.04(12) 2_645 .
O11 Eu3 O3 83.91(13) 2_645 1_545
O11 Eu3 O5 138.63(12) 2_645 3_666
O11 Eu3 O4 76.22(13) 2_645 1_545
O11 Eu3 O10 125.68(12) 2_645 .
O11 Eu3 O6 86.55(12) 2_645 3_666
O11 Eu3 O9 81.50(14) 2_645 .
O11 Eu3 O14 148.53(12) 2_645 .
O11 Eu3 C24 78.00(14) 2_645 1_545
O11 Eu3 C25 112.16(14) 2_645 3_666
O11 Eu3 C49 103.81(14) 2_645 .
O5 Eu3 O4 125.60(11) 3_666 1_545
O5 Eu3 O10 74.41(11) 3_666 .
O5 Eu3 C24 106.90(13) 3_666 1_545
O5 Eu3 C25 26.48(13) 3_666 3_666
O5 Eu3 C49 81.80(13) 3_666 .
O4 Eu3 O10 124.42(11) 1_545 .
O4 Eu3 C24 26.29(13) 1_545 1_545
O4 Eu3 C25 130.80(13) 1_545 3_666
O4 Eu3 C49 139.08(13) 1_545 .
O10 Eu3 C24 143.78(13) . 1_545
O10 Eu3 C25 91.07(13) . 3_666
O10 Eu3 C49 25.74(13) . .
O6 Eu3 O5 52.10(11) 3_666 3_666
O6 Eu3 O4 127.57(12) 3_666 1_545
O6 Eu3 O10 105.97(12) 3_666 .
O6 Eu3 C24 102.10(14) 3_666 1_545
O6 Eu3 C25 25.64(13) 3_666 3_666
O6 Eu3 C49 92.88(14) 3_666 .
O9 Eu3 O3 153.83(13) . 1_545
O9 Eu3 O5 90.83(12) . 3_666
O9 Eu3 O4 142.45(12) . 1_545
O9 Eu3 O10 50.91(12) . .
O9 Eu3 O6 79.99(13) . 3_666
O9 Eu3 C24 159.20(14) . 1_545
O9 Eu3 C25 85.58(14) . 3_666
O9 Eu3 C49 25.17(14) . .
O14 Eu3 O13 74.84(12) . .
O14 Eu3 O3 85.44(12) . 1_545
O14 Eu3 O5 69.58(11) . 3_666
O14 Eu3 O4 73.90(11) . 1_545
O14 Eu3 O10 66.77(11) . .
O14 Eu3 O6 119.79(12) . 3_666
O14 Eu3 O9 117.66(12) . .
O14 Eu3 C24 79.62(13) . 1_545
O14 Eu3 C25 94.93(13) . 3_666
O14 Eu3 C49 92.49(14) . .
C24 Eu3 C49 165.01(15) 1_545 .
C25 Eu3 C24 105.35(15) 3_666 1_545
C25 Eu3 C49 87.90(14) 3_666 .
H22A O22 H22B 109.5 . .
Eu1 O13 H13 112(4) . .
Eu2 O13 Eu1 119.08(14) . .
Eu2 O13 Eu3 111.66(14) . .
Eu2 O13 H13 101(4) . .
Eu3 O13 Eu1 98.99(12) . .
Eu3 O13 H13 116(4) . .
C24 O3 Eu3 97.3(3) . 1_565
C70 O11 Eu3 141.3(4) . 2_655
Eu1 O5 Eu3 106.39(12) . 3_666
C25 O5 Eu1 158.2(3) . .
C25 O5 Eu3 92.3(3) . 3_666
C48 O8 Eu2 115.8(3) . 2_656
C1 O1 Eu1 138.3(3) . .
C8 N1 C17 119.3(5) . .
Eu2 O15 Eu2 113.68(14) . 3_766
C73 O15 Eu2 146.0(4) . .
C73 O15 Eu2 93.4(3) . 3_766
Eu2 O4 Eu3 102.61(12) 1_565 1_565
C24 O4 Eu2 156.1(3) . 1_565
C24 O4 Eu3 91.8(3) . 1_565
C74 O17 Eu1 135.1(5) . .
Eu1 O10 Eu3 90.20(11) . .
C49 O10 Eu1 142.3(3) . .
C49 O10 Eu3 87.6(3) . .
C37 N4 C38 116.6(5) . .
C48 O7 Eu1 170.6(3) . 2_656
C4 C3 H3 119.8 . .
C2 C3 H3 119.8 . .
C2 C3 C4 120.4(5) . .
C25 O6 Eu3 95.0(3) . 3_666
C50 C54 H54 120.2 . .
C55 C54 H54 120.2 . .
C55 C54 C50 119.7(5) . .
C49 O9 Eu3 101.0(3) . .
C70 O12 Eu2 133.3(4) . 2_655
C44 C43 H43 120.1 . .
C44 C43 C42 119.8(5) . .
C42 C43 H43 120.1 . .
C74 N7 C75 121.3(9) . .
C74 N7 C76B 111.7(15) . .
C74 N7 C76A 119.5(10) . .
C76B N7 C75 103.2(15) . .
C76A N7 C75 116.0(9) . .
C73 O16 Eu2 92.7(4) . 3_766
C1 O2 Eu2 134.7(3) . .
C43 C44 H44 119.0 . .
C47 C44 C43 121.9(5) . .
C47 C44 H44 119.0 . .
C54 C50 C49 118.7(5) . .
C51 C50 C54 119.6(5) . .
C51 C50 C49 121.4(5) . .
H78A C78 H78B 109.5 . .
H78A C78 H78C 109.4 . .
H78B C78 H78C 109.4 . .
N8 C78 H78A 109.5 . .
N8 C78 H78B 109.0 . .
N8 C78 H78C 110.0 . .
C69 C71 H71 119.6 . .
C69 C71 C72 120.8(6) . .
C72 C71 H71 119.6 . .
C47 C46 H46 120.1 . .
C45 C46 H46 120.1 . .
C45 C46 C47 119.9(5) . .
Eu1 O14 Eu1 109.28(13) . 3_666
Eu1 O14 H14 106(6) . .
Eu1 O14 H14 107(6) 3_666 .
Eu3 O14 Eu1 113.60(13) . 3_666
Eu3 O14 Eu1 101.25(13) . .
Eu3 O14 H14 118(6) . .
C29 C30 H30 119.5 . .
C29 C30 C31 120.9(5) . .
C31 C30 H30 119.5 . .
C51 C52 H52 119.7 . .
C51 C52 C53 120.6(5) . .
C53 C52 H52 119.7 . .
C71 C69 C68 118.9(5) . .
C71 C69 C70 119.8(5) . .
C68 C69 C70 121.3(5) . .
C18 C21 H21 119.7 . .
C22 C21 H21 119.7 . .
C22 C21 C18 120.5(6) . .
C50 C51 H51 119.6 . .
C52 C51 C50 120.9(5) . .
C52 C51 H51 119.6 . .
C32 N3 C41 117.9(5) . .
C80 N9 C82 113.2(14) . .
C80 N9 C81 129.9(13) . .
C81 N9 C82 116.9(12) . .
C2 C5 H5 119.3 . .
C2 C5 C6 121.5(5) . .
C6 C5 H5 119.2 . .
C11 C15 H15 121.0 . .
C11 C15 C14 118.0(7) . .
C14 C15 H15 121.0 . .
C3 C4 H4 119.6 . .
C7 C4 C3 120.7(5) . .
C7 C4 H4 119.6 . .
C62 N6 C61 116.8(7) . .
C43 C42 C41 121.5(5) . .
C45 C42 C43 117.8(5) . .
C45 C42 C41 120.7(5) . .
C65 N5 C56 119.9(5) . .
C69 C68 H68 119.8 . .
C67 C68 C69 120.3(5) . .
C67 C68 H68 119.8 . .
C83 N10 C85 123.6(11) . .
C84 N10 C83 118.2(12) . .
C84 N10 C85 118.2(11) . .
C13 N2 C14 115.1(6) . .
C3 C2 C1 120.6(5) . .
C5 C2 C3 118.8(5) . .
C5 C2 C1 120.5(5) . .
N4 C37 H37 118.2 . .
N4 C37 C36 123.6(6) . .
C36 C37 H37 118.2 . .
C21 C18 C17 122.0(5) . .
C21 C18 C19 118.0(5) . .
C19 C18 C17 120.0(5) . .
C41 C40 H40 120.1 . .
C41 C40 C34 119.8(5) . .
C34 C40 H40 120.1 . .
C44 C47 C46 118.7(5) . .
C44 C47 C48 122.2(5) . .
C46 C47 C48 119.1(5) . .
O17 C74 N7 127.4(8) . .
O17 C74 H74 116.3 . .
N7 C74 H74 116.3 . .
C30 C29 H29 119.8 . .
C30 C29 C26 120.4(5) . .
C26 C29 H29 119.8 . .
C68 C67 H67 119.7 . .
C68 C67 C66 120.6(5) . .
C66 C67 H67 119.7 . .
N1 C17 C18 116.2(5) . .
N1 C17 C16 122.0(5) . .
C16 C17 C18 121.8(5) . .
C22 C23 C24 121.1(5) . .
C22 C23 C20 118.6(5) . .
C20 C23 C24 120.3(5) . .
C28 C27 H27 120.2 . .
C28 C27 C26 119.7(5) . .
C26 C27 H27 120.2 . .
C27 C28 H28 119.1 . .
C27 C28 C31 121.8(5) . .
C31 C28 H28 119.1 . .
C17 C16 H16 120.2 . .
C17 C16 C10 119.6(5) . .
C10 C16 H16 120.2 . .
C15 C11 C10 120.7(6) . .
C12 C11 C15 116.9(6) . .
C12 C11 C10 122.4(5) . .
C18 C19 H19 119.4 . .
C20 C19 C18 121.2(5) . .
C20 C19 H19 119.4 . .
O3 C24 Eu3 57.1(3) . 1_565
O3 C24 O4 118.8(5) . .
O3 C24 C23 121.5(5) . .
O4 C24 Eu3 61.9(3) . 1_565
O4 C24 C23 119.7(5) . .
C23 C24 Eu3 175.7(4) . 1_565
C37 C36 H36 120.2 . .
C35 C36 C37 119.5(6) . .
C35 C36 H36 120.2 . .
C8 C9 H9 120.5 . .
C10 C9 H9 120.5 . .
C10 C9 C8 119.1(5) . .
C11 C12 H12 119.7 . .
C13 C12 C11 120.6(6) . .
C13 C12 H12 119.7 . .
O8 C48 Eu2 43.1(2) . 2_656
O8 C48 O7 123.3(5) . .
O8 C48 C47 118.7(4) . .
O7 C48 Eu2 80.2(3) . 2_656
O7 C48 C47 118.0(4) . .
C47 C48 Eu2 161.7(3) . 2_656
N3 C41 C42 114.9(5) . .
N3 C41 C40 122.6(5) . .
C40 C41 C42 122.5(5) . .
C4 C7 C8 122.9(5) . .
C4 C7 C6 118.3(5) . .
C6 C7 C8 118.7(5) . .
C40 C34 C35 121.3(5) . .
C33 C34 C40 117.1(5) . .
C33 C34 C35 121.5(5) . .
O5 C25 Eu3 61.2(3) . 3_666
O5 C25 C26 119.0(5) . .
O6 C25 Eu3 59.3(3) . 3_666
O6 C25 O5 120.4(5) . .
O6 C25 C26 120.5(5) . .
C26 C25 Eu3 177.9(4) . 3_666
C58 C64 H64 120.6 . .
C58 C64 C65 118.8(5) . .
C65 C64 H64 120.6 . .
C21 C22 C23 121.4(5) . .
C21 C22 H22 119.3 . .
C23 C22 H22 119.3 . .
N1 C8 C9 121.9(5) . .
N1 C8 C7 115.6(5) . .
C9 C8 C7 122.5(5) . .
C29 C26 C25 119.6(5) . .
C27 C26 C29 119.3(5) . .
C27 C26 C25 121.2(5) . .
N2 C13 C12 124.3(7) . .
N2 C13 H13A 117.9 . .
C12 C13 H13A 117.9 . .
C54 C55 H55 119.5 . .
C54 C55 C53 121.0(5) . .
C53 C55 H55 119.5 . .
C46 C45 C42 121.8(5) . .
C46 C45 H45 119.1 . .
C42 C45 H45 119.1 . .
C71 C72 H72 119.6 . .
C71 C72 C66 120.7(6) . .
C66 C72 H72 119.6 . .
C60 C59 C58 122.1(6) . .
C63 C59 C58 120.2(6) . .
C63 C59 C60 117.7(6) . .
N4 C38 H38 118.2 . .
N4 C38 C39 123.6(6) . .
C39 C38 H38 118.2 . .
O10 C49 Eu3 66.7(3) . .
O10 C49 C50 119.9(5) . .
O9 C49 Eu3 53.8(3) . .
O9 C49 O10 120.5(5) . .
O9 C49 C50 119.6(5) . .
C50 C49 Eu3 172.6(4) . .
C5 C6 C7 120.3(5) . .
C5 C6 H6 119.9 . .
C7 C6 H6 119.9 . .
N5 C56 C57 121.2(5) . .
N5 C56 C53 115.8(5) . .
C57 C56 C53 122.8(5) . .
N6 C62 H62 118.3 . .
N6 C62 C63 123.5(7) . .
C63 C62 H62 118.3 . .
C23 C20 H20 120.0 . .
C19 C20 C23 119.9(5) . .
C19 C20 H20 120.0 . .
Eu2 C73 H73 172(4) 3_766 .
O15 C73 Eu2 61.0(3) . 3_766
O15 C73 H73 117(4) . .
O16 C73 Eu2 62.5(3) . 3_766
O16 C73 O15 122.8(6) . .
O16 C73 H73 121(4) . .
C56 C57 H57 119.8 . .
C56 C57 C58 120.3(5) . .
C58 C57 H57 119.8 . .
C30 C31 C28 118.0(5) . .
C30 C31 C32 120.7(5) . .
C28 C31 C32 121.3(5) . .
C52 C53 C55 118.0(5) . .
C52 C53 C56 123.1(5) . .
C55 C53 C56 118.8(5) . .
C16 C10 C11 121.5(5) . .
C9 C10 C16 118.1(5) . .
C9 C10 C11 120.4(5) . .
N6 C61 H61 117.7 . .
N6 C61 C60 124.5(7) . .
C60 C61 H61 117.7 . .
C34 C33 H33 119.8 . .
C32 C33 C34 120.4(5) . .
C32 C33 H33 119.8 . .
N3 C32 C31 115.6(5) . .
N3 C32 C33 122.2(5) . .
C33 C32 C31 122.2(5) . .
C67 C66 C65 122.0(5) . .
C72 C66 C67 118.5(5) . .
C72 C66 C65 119.3(5) . .
C64 C58 C59 120.3(5) . .
C57 C58 C64 118.0(5) . .
C57 C58 C59 121.6(5) . .
C59 C60 C61 118.0(7) . .
C59 C60 H60 121.0 . .
C61 C60 H60 121.0 . .
C38 C39 H39 120.1 . .
C35 C39 C38 119.8(6) . .
C35 C39 H39 120.1 . .
H21A O21 H21B 95.3 . .
O11 C70 C69 117.4(5) . .
O12 C70 O11 125.1(5) . .
O12 C70 C69 117.6(5) . .
C36 C35 C34 120.9(5) . .
C36 C35 C39 116.9(5) . .
C39 C35 C34 122.2(5) . .
O1 C1 C2 118.0(5) . .
O2 C1 O1 124.6(5) . .
O2 C1 C2 117.5(4) . .
N5 C65 C64 121.8(5) . .
N5 C65 C66 115.1(5) . .
C64 C65 C66 123.1(5) . .
C59 C63 C62 119.6(7) . .
C59 C63 H63 120.2 . .
C62 C63 H63 120.2 . .
C78 N8 C79 119.0(9) . .
C77 N8 C78 122.7(10) . .
C77 N8 C79 118.0(11) . .
N10 C83 H83 118.1 . .
O20B C83 N10 153.2(14) . .
O20A C83 N10 122.5(16) . .
O20A C83 H83 119.4 . .
C15 C14 H14A 117.5 . .
N2 C14 C15 125.0(8) . .
N2 C14 H14A 117.5 . .
N10 C85 H85A 109.3 . .
N10 C85 H85B 108.9 . .
N10 C85 H85C 110.1 . .
H85A C85 H85B 109.5 . .
H85A C85 H85C 109.5 . .
H85B C85 H85C 109.5 . .
N7 C75 H75A 109.0 . .
N7 C75 H75B 110.0 . .
N7 C75 H75C 109.5 . .
H75A C75 H75B 109.5 . .
H75A C75 H75C 109.5 . .
H75B C75 H75C 109.5 . .
N8 C79 H79A 109.8 . .
N8 C79 H79B 110.1 . .
N8 C79 H79C 108.6 . .
H79A C79 H79B 109.4 . .
H79A C79 H79C 109.5 . .
H79B C79 H79C 109.4 . .
N7 C76B H76A 110.0 . .
N7 C76B H76B 110.7 . .
N7 C76B H76C 107.6 . .
H76A C76B H76B 109.5 . .
H76A C76B H76C 109.5 . .
H76B C76B H76C 109.5 . .
N9 C80 O19 105.1(13) . .
N9 C80 H80 126.6 . .
O19 C80 H80 128.3 . .
N9 C82 H82A 108.7 . .
N9 C82 H82B 109.5 . .
N9 C82 H82C 110.2 . .
H82A C82 H82B 109.5 . .
H82A C82 H82C 109.5 . .
H82B C82 H82C 109.5 . .
N8 C77 H77 116.6 . .
O18 C77 N8 126.0(13) . .
O18 C77 H77 117.4 . .
N9 C81 H81A 108.8 . .
N9 C81 H81B 109.0 . .
N9 C81 H81C 110.6 . .
H81A C81 H81B 109.5 . .
H81A C81 H81C 109.5 . .
H81B C81 H81C 109.5 . .
N7 C76A H76D 109.0 . .
N7 C76A H76E 110.0 . .
N7 C76A H76F 109.4 . .
H76D C76A H76E 109.5 . .
H76D C76A H76F 109.5 . .
H76E C76A H76F 109.5 . .
N10 C84 H84A 109.9 . .
N10 C84 H84B 109.3 . .
N10 C84 H84C 109.2 . .
H84A C84 H84B 109.5 . .
H84A C84 H84C 109.5 . .
H84B C84 H84C 109.5 . .

loop_
_geom_bond_atom_site_label_1
_geom_bond_atom_site_label_2
_geom_bond_distance
_geom_bond_site_symmetry_2
Eu1 Eu1 3.9235(5) 3_666
Eu1 Eu2 4.1198(4) .
Eu1 Eu3 3.6594(4) .
Eu1 Eu3 3.9858(4) 3_666
Eu1 O13 2.429(3) .
Eu1 O5 2.450(3) .
Eu1 O1 2.380(3) .
Eu1 O17 2.383(4) .
Eu1 O10 2.474(3) .
Eu1 O7 2.380(3) 2_646
Eu1 O14 2.420(3) 3_666
Eu1 O14 2.391(3) .
Eu1 H14 2.75(8) .
Eu2 Eu3 3.9168(4) .
Eu2 O13 2.350(3) .
Eu2 O8 2.374(4) 2_646
Eu2 O15 2.563(3) 3_766
Eu2 O15 2.388(3) .
Eu2 O4 2.460(3) 1_545
Eu2 O12 2.348(4) 2_645
Eu2 O16 2.597(4) 3_766
Eu2 O2 2.314(4) .
Eu2 C48 3.128(5) 2_646
Eu2 C73 2.925(6) 3_766
Eu2 H13 2.63(5) .
Eu3 O13 2.384(3) .
Eu3 O3 2.452(4) 1_545
Eu3 O11 2.316(4) 2_645
Eu3 O5 2.528(3) 3_666
Eu3 O4 2.558(3) 1_545
Eu3 O10 2.687(4) .
Eu3 O6 2.489(4) 3_666
Eu3 O9 2.403(4) .
Eu3 O14 2.343(3) .
Eu3 C24 2.898(5) 1_545
Eu3 C25 2.883(5) 3_666
Eu3 C49 2.923(5) .
O22 H22A 0.8505 .
O22 H22B 0.8494 .
O13 H13 0.82(2) .
O3 Eu3 2.452(4) 1_565
O3 C24 1.266(6) .
O11 Eu3 2.316(4) 2_655
O11 C70 1.265(7) .
O5 Eu3 2.528(3) 3_666
O5 C25 1.287(6) .
O8 Eu2 2.374(4) 2_656
O8 C48 1.252(6) .
O1 C1 1.256(6) .
N1 C17 1.332(7) .
N1 C8 1.333(7) .
O15 Eu2 2.563(3) 3_766
O15 C73 1.264(7) .
O4 Eu2 2.460(3) 1_565
O4 Eu3 2.558(3) 1_565
O4 C24 1.284(6) .
O17 C74 1.215(8) .
O10 C49 1.271(6) .
N4 C37 1.319(8) .
N4 C38 1.334(8) .
O7 Eu1 2.380(3) 2_656
O7 C48 1.270(6) .
C3 H3 0.9300 .
C3 C4 1.391(7) .
C3 C2 1.378(7) .
O6 Eu3 2.489(4) 3_666
O6 C25 1.252(6) .
C54 H54 0.9300 .
C54 C50 1.403(7) .
C54 C55 1.387(8) .
O9 C49 1.267(6) .
O12 Eu2 2.348(4) 2_655
O12 C70 1.245(7) .
C43 H43 0.9300 .
C43 C44 1.384(7) .
C43 C42 1.404(7) .
N7 C74 1.293(9) .
N7 C75 1.496(12) .
N7 C76B 1.43(2) .
N7 C76A 1.449(15) .
O16 Eu2 2.597(4) 3_766
O16 C73 1.229(7) .
O2 C1 1.255(6) .
C44 H44 0.9300 .
C44 C47 1.375(7) .
C50 C51 1.387(8) .
C50 C49 1.475(8) .
C78 H78A 0.9598 .
C78 H78B 0.9600 .
C78 H78C 0.9598 .
C78 N8 1.422(12) .
C71 H71 0.9300 .
C71 C69 1.384(8) .
C71 C72 1.382(8) .
C46 H46 0.9300 .
C46 C47 1.401(7) .
C46 C45 1.375(8) .
O14 Eu1 2.420(3) 3_666
O14 H14 0.85(2) .
C30 H30 0.9300 .
C30 C29 1.375(7) .
C30 C31 1.391(8) .
C52 H52 0.9300 .
C52 C51 1.381(8) .
C52 C53 1.408(7) .
C69 C68 1.396(8) .
C69 C70 1.501(8) .
C21 H21 0.9300 .
C21 C18 1.392(8) .
C21 C22 1.378(8) .
C51 H51 0.9300 .
N3 C41 1.345(7) .
N3 C32 1.349(7) .
N9 C80 1.342(14) .
N9 C82 1.502(16) .
N9 C81 1.438(15) .
C5 H5 0.9299 .
C5 C2 1.371(8) .
C5 C6 1.377(8) .
C15 H15 0.9300 .
C15 C11 1.386(9) .
C15 C14 1.403(10) .
C4 H4 0.9300 .
C4 C7 1.383(7) .
N6 C62 1.321(10) .
N6 C61 1.321(11) .
C42 C41 1.493(7) .
C42 C45 1.400(7) .
N5 C56 1.340(7) .
N5 C65 1.334(7) .
C68 H68 0.9300 .
C68 C67 1.382(8) .
N10 C83 1.502(18) .
N10 C85 1.493(11) .
N10 C84 1.321(13) .
N2 C13 1.333(9) .
N2 C14 1.334(10) .
C2 C1 1.497(7) .
C37 H37 0.9300 .
C37 C36 1.398(8) .
C18 C17 1.480(8) .
C18 C19 1.392(8) .
C40 H40 0.9300 .
C40 C41 1.389(8) .
C40 C34 1.394(8) .
C47 C48 1.501(7) .
C74 H74 0.9298 .
C29 H29 0.9300 .
C29 C26 1.396(7) .
C67 H67 0.9300 .
C67 C66 1.398(8) .
C17 C16 1.392(8) .
C23 C24 1.470(8) .
C23 C22 1.382(8) .
C23 C20 1.395(8) .
C27 H27 0.9300 .
C27 C28 1.379(7) .
C27 C26 1.385(7) .
C28 H28 0.9300 .
C28 C31 1.389(8) .
C16 H16 0.9300 .
C16 C10 1.386(8) .
C11 C12 1.381(9) .
C11 C10 1.500(8) .
C19 H19 0.9300 .
C19 C20 1.387(8) .
C24 Eu3 2.898(5) 1_565
C36 H36 0.9300 .
C36 C35 1.379(8) .
C9 H9 0.9300 .
C9 C8 1.405(8) .
C9 C10 1.388(8) .
C12 H12 0.9300 .
C12 C13 1.369(9) .
C48 Eu2 3.128(5) 2_656
C7 C8 1.497(8) .
C7 C6 1.393(8) .
C34 C33 1.387(7) .
C34 C35 1.494(8) .
C25 Eu3 2.883(5) 3_666
C25 C26 1.487(7) .
C64 H64 0.9300 .
C64 C58 1.392(8) .
C64 C65 1.403(8) .
C22 H22 0.9300 .
C13 H13A 0.9300 .
C55 H55 0.9300 .
C55 C53 1.413(8) .
C45 H45 0.9300 .
C72 H72 0.9300 .
C72 C66 1.387(8) .
C59 C58 1.491(8) .
C59 C60 1.384(9) .
C59 C63 1.381(9) .
C38 H38 0.9300 .
C38 C39 1.385(8) .
C6 H6 0.9300 .
C56 C57 1.384(8) .
C56 C53 1.472(8) .
C62 H62 0.9300 .
C62 C63 1.390(9) .
C20 H20 0.9300 .
C73 Eu2 2.925(6) 3_766
C73 H73 0.99(7) .
C57 H57 0.9300 .
C57 C58 1.386(8) .
C31 C32 1.492(7) .
C61 H61 0.9300 .
C61 C60 1.401(10) .
C33 H33 0.9300 .
C33 C32 1.385(8) .
C66 C65 1.486(7) .
C60 H60 0.9300 .
C39 H39 0.9300 .
C39 C35 1.378(8) .
O21 H21A 0.8684 .
O21 H21B 0.8355 .
C63 H63 0.9300 .
N8 C79 1.516(14) .
N8 C77 1.343(12) .
C83 H83 0.9303 .
C83 O20B 1.337(17) .
C83 O20A 1.257(17) .
C14 H14A 0.9300 .
C85 H85A 0.9601 .
C85 H85B 0.9596 .
C85 H85C 0.9602 .
C75 H75A 0.9599 .
C75 H75B 0.9600 .
C75 H75C 0.9601 .
O19 C80 1.507(17) .
C79 H79A 0.9599 .
C79 H79B 0.9602 .
C79 H79C 0.9601 .
C76B H76A 0.9601 .
C76B H76B 0.9599 .
C76B H76C 0.9601 .
C80 H80 0.9301 .
O18 C77 1.163(14) .
C82 H82A 0.9601 .
C82 H82B 0.9599 .
C82 H82C 0.9601 .
C77 H77 0.9300 .
C81 H81A 0.9599 .
C81 H81B 0.9600 .
C81 H81C 0.9602 .
C76A H76D 0.9601 .
C76A H76E 0.9600 .
C76A H76F 0.9599 .
C84 H84A 0.9599 .
C84 H84B 0.9600 .
C84 H84C 0.9599 .

loop_
_geom_torsion_atom_site_label_1
_geom_torsion_atom_site_label_2
_geom_torsion_atom_site_label_3
_geom_torsion_atom_site_label_4
_geom_torsion
_geom_torsion_site_symmetry_1
_geom_torsion_site_symmetry_4
Eu1 O5 C25 Eu3 149.6(9) . 3_666
Eu1 O5 C25 O6 152.8(6) . .
Eu1 O5 C25 C26 -28.1(12) . .
Eu1 O1 C1 O2 -0.5(9) . .
Eu1 O1 C1 C2 179.2(3) . .
Eu1 O17 C74 N7 145.4(7) . .
Eu1 O10 C49 Eu3 87.2(5) . .
Eu1 O10 C49 O9 86.3(7) . .
Eu1 O10 C49 C50 -96.7(6) . .
Eu2 O8 C48 O7 2.2(6) 2_656 .
Eu2 O8 C48 C47 -177.3(3) 2_656 .
Eu2 O15 C73 Eu2 -144.1(6) . 3_766
Eu2 O15 C73 O16 -9.6(7) 3_766 .
Eu2 O15 C73 O16 -153.7(5) . .
Eu2 O4 C24 Eu3 -127.7(8) 1_565 1_565
Eu2 O4 C24 O3 -131.7(7) 1_565 .
Eu2 O4 C24 C23 47.8(11) 1_565 .
Eu2 O12 C70 O11 -25.0(9) 2_655 .
Eu2 O12 C70 C69 156.2(4) 2_655 .
Eu2 O16 C73 O15 9.5(7) 3_766 .
Eu2 O2 C1 O1 43.5(8) . .
Eu2 O2 C1 C2 -136.2(4) . .
Eu3 O3 C24 O4 4.3(5) 1_565 .
Eu3 O3 C24 C23 -175.2(4) 1_565 .
Eu3 O11 C70 O12 8.9(10) 2_655 .
Eu3 O11 C70 C69 -172.3(4) 2_655 .
Eu3 O5 C25 O6 3.1(5) 3_666 .
Eu3 O5 C25 C26 -177.7(4) 3_666 .
Eu3 O4 C24 O3 -4.0(5) 1_565 .
Eu3 O4 C24 C23 175.4(4) 1_565 .
Eu3 O10 C49 O9 -0.9(5) . .
Eu3 O10 C49 C50 176.2(4) . .
Eu3 O6 C25 O5 -3.2(5) 3_666 .
Eu3 O6 C25 C26 177.6(4) 3_666 .
Eu3 O9 C49 O10 1.0(5) . .
Eu3 O9 C49 C50 -176.0(4) . .
O5 C25 C26 C29 -17.1(8) . .
O5 C25 C26 C27 162.2(5) . .
N1 C17 C16 C10 -3.1(9) . .
N4 C37 C36 C35 -0.2(10) . .
N4 C38 C39 C35 2.2(11) . .
C3 C4 C7 C8 -177.7(6) . .
C3 C4 C7 C6 0.7(9) . .
C3 C2 C1 O1 -178.4(5) . .
C3 C2 C1 O2 1.3(8) . .
O6 C25 C26 C29 162.1(5) . .
O6 C25 C26 C27 -18.6(8) . .
C54 C50 C51 C52 3.6(8) . .
C54 C50 C49 O10 173.4(5) . .
C54 C50 C49 O9 -9.6(8) . .
C54 C55 C53 C52 5.5(9) . .
C54 C55 C53 C56 -170.9(5) . .
C43 C44 C47 C46 -0.3(8) . .
C43 C44 C47 C48 177.5(5) . .
C43 C42 C41 N3 -172.1(5) . .
C43 C42 C41 C40 11.2(9) . .
C43 C42 C45 C46 -0.1(9) . .
C44 C43 C42 C41 -176.1(5) . .
C44 C43 C42 C45 1.4(8) . .
C44 C47 C48 Eu2 168.3(8) . 2_656
C44 C47 C48 O8 174.1(5) . .
C44 C47 C48 O7 -5.4(8) . .
C50 C54 C55 C53 -1.7(9) . .
C78 N8 C77 O18 179.8(16) . .
C71 C69 C68 C67 -1.5(9) . .
C71 C69 C70 O11 -3.5(9) . .
C71 C69 C70 O12 175.4(6) . .
C71 C72 C66 C67 -2.9(11) . .
C71 C72 C66 C65 172.5(6) . .
C46 C47 C48 Eu2 -14.0(14) . 2_656
C46 C47 C48 O8 -8.2(7) . .
C46 C47 C48 O7 172.3(5) . .
C30 C29 C26 C27 0.3(9) . .
C30 C29 C26 C25 179.6(5) . .
C30 C31 C32 N3 -160.0(5) . .
C30 C31 C32 C33 19.4(9) . .
C69 C71 C72 C66 -0.3(11) . .
C69 C68 C67 C66 -1.6(9) . .
C21 C18 C17 N1 157.5(6) . .
C21 C18 C17 C16 -25.6(9) . .
C21 C18 C19 C20 6.4(10) . .
C51 C50 C49 O10 -12.7(8) . .
C51 C50 C49 O9 164.3(5) . .
C51 C52 C53 C55 -4.8(9) . .
C51 C52 C53 C56 171.4(5) . .
C5 C2 C1 O1 0.0(8) . .
C5 C2 C1 O2 179.8(6) . .
C15 C11 C12 C13 1.0(11) . .
C15 C11 C10 C16 27.2(11) . .
C15 C11 C10 C9 -151.1(7) . .
C4 C3 C2 C5 0.4(9) . .
C4 C3 C2 C1 178.8(5) . .
C4 C7 C8 N1 165.7(5) . .
C4 C7 C8 C9 -14.5(9) . .
C4 C7 C6 C5 -0.8(10) . .
N6 C62 C63 C59 -0.2(11) . .
N6 C61 C60 C59 0.0(15) . .
C42 C43 C44 C47 -1.2(8) . .
N5 C56 C57 C58 -0.5(10) . .
N5 C56 C53 C52 165.8(5) . .
N5 C56 C53 C55 -18.0(8) . .
C68 C69 C70 O11 177.8(5) . .
C68 C69 C70 O12 -3.3(8) . .
C68 C67 C66 C72 3.8(9) . .
C68 C67 C66 C65 -171.4(6) . .
C2 C3 C4 C7 -0.5(9) . .
C2 C5 C6 C7 0.7(12) . .
C37 N4 C38 C39 -1.6(11) . .
C37 C36 C35 C34 -178.7(6) . .
C37 C36 C35 C39 0.7(9) . .
C18 C21 C22 C23 -0.8(10) . .
C18 C17 C16 C10 -179.7(6) . .
C18 C19 C20 C23 -2.5(10) . .
C40 C34 C33 C32 -2.0(9) . .
C40 C34 C35 C36 151.5(6) . .
C40 C34 C35 C39 -27.9(9) . .
C47 C46 C45 C42 -1.3(9) . .
C29 C30 C31 C28 0.6(9) . .
C29 C30 C31 C32 -178.8(5) . .
C67 C66 C65 N5 157.0(6) . .
C67 C66 C65 C64 -20.2(9) . .
C17 N1 C8 C9 1.5(9) . .
C17 N1 C8 C7 -178.6(5) . .
C17 C18 C19 C20 -172.9(6) . .
C17 C16 C10 C11 -177.6(6) . .
C17 C16 C10 C9 0.7(9) . .
C27 C28 C31 C30 -0.9(9) . .
C27 C28 C31 C32 178.5(6) . .
C28 C27 C26 C29 -0.5(9) . .
C28 C27 C26 C25 -179.8(5) . .
C28 C31 C32 N3 20.5(8) . .
C28 C31 C32 C33 -160.0(6) . .
C11 C15 C14 N2 -1.8(18) . .
C11 C12 C13 N2 0.8(13) . .
C19 C18 C17 N1 -23.1(9) . .
C19 C18 C17 C16 153.7(6) . .
C24 C23 C22 C21 -174.0(6) . .
C24 C23 C20 C19 175.7(6) . .
C12 C11 C10 C16 -152.9(7) . .
C12 C11 C10 C9 28.8(10) . .
C41 N3 C32 C31 179.0(5) . .
C41 N3 C32 C33 -0.4(8) . .
C41 C42 C45 C46 177.4(5) . .
C41 C40 C34 C33 0.8(9) . .
C41 C40 C34 C35 -176.9(5) . .
C34 C40 C41 N3 0.6(9) . .
C34 C40 C41 C42 177.1(5) . .
C34 C33 C32 N3 1.9(9) . .
C34 C33 C32 C31 -177.5(5) . .
C22 C21 C18 C17 174.6(6) . .
C22 C21 C18 C19 -4.8(10) . .
C22 C23 C24 O3 -177.3(5) . .
C22 C23 C24 O4 3.2(8) . .
C22 C23 C20 C19 -3.2(9) . .
C8 N1 C17 C18 178.8(5) . .
C8 N1 C17 C16 1.9(9) . .
C8 C9 C10 C16 2.5(9) . .
C8 C9 C10 C11 -179.1(6) . .
C8 C7 C6 C5 177.6(7) . .
C26 C27 C28 C31 0.9(9) . .
C13 N2 C14 C15 3.4(17) . .
C55 C54 C50 C51 -2.9(8) . .
C55 C54 C50 C49 171.1(5) . .
C45 C46 C47 C44 1.5(8) . .
C45 C46 C47 C48 -176.3(5) . .
C45 C42 C41 N3 10.5(8) . .
C45 C42 C41 C40 -166.2(6) . .
C72 C71 C69 C68 2.5(10) . .
C72 C71 C69 C70 -176.2(6) . .
C72 C66 C65 N5 -18.2(9) . .
C72 C66 C65 C64 164.6(7) . .
C38 N4 C37 C36 0.7(10) . .
C38 C39 C35 C36 -1.6(10) . .
C38 C39 C35 C34 177.8(6) . .
C49 C50 C51 C52 -170.2(5) . .
C6 C5 C2 C3 -0.5(11) . .
C6 C5 C2 C1 -178.9(7) . .
C6 C7 C8 N1 -12.6(8) . .
C6 C7 C8 C9 167.2(6) . .
C56 N5 C65 C64 1.3(9) . .
C56 N5 C65 C66 -175.9(5) . .
C56 C57 C58 C64 0.3(9) . .
C56 C57 C58 C59 176.5(6) . .
C62 N6 C61 C60 -1.0(14) . .
C20 C23 C24 O3 3.8(8) . .
C20 C23 C24 O4 -175.6(5) . .
C20 C23 C22 C21 4.8(10) . .
C57 C56 C53 C52 -19.0(9) . .
C57 C56 C53 C55 157.2(6) . .
C31 C30 C29 C26 -0.3(9) . .
C53 C52 C51 C50 0.3(9) . .
C53 C56 C57 C58 -175.5(6) . .
C10 C11 C12 C13 -178.9(7) . .
C10 C9 C8 N1 -3.8(9) . .
C10 C9 C8 C7 176.4(5) . .
C61 N6 C62 C63 1.1(12) . .
C33 C34 C35 C36 -26.1(9) . .
C33 C34 C35 C39 154.5(6) . .
C32 N3 C41 C42 -177.5(5) . .
C32 N3 C41 C40 -0.8(8) . .
C58 C64 C65 N5 -1.5(9) . .
C58 C64 C65 C66 175.5(6) . .
C58 C59 C60 C61 -178.7(7) . .
C58 C59 C63 C62 178.8(6) . .
C60 C59 C58 C64 -146.4(7) . .
C60 C59 C58 C57 37.4(10) . .
C60 C59 C63 C62 -0.8(10) . .
C70 C69 C68 C67 177.1(5) . .
C35 C34 C33 C32 175.7(6) . .
C65 N5 C56 C57 -0.2(9) . .
C65 N5 C56 C53 175.1(5) . .
C65 C64 C58 C59 -175.6(6) . .
C65 C64 C58 C57 0.7(9) . .
C63 C59 C58 C64 34.1(9) . .
C63 C59 C58 C57 -142.1(6) . .
C63 C59 C60 C61 0.9(12) . .
C14 C15 C11 C12 -0.6(13) . .
C14 C15 C11 C10 179.3(9) . .
C14 N2 C13 C12 -2.9(14) . .
C85 N10 C83 O20B -99(3) . .
C85 N10 C83 O20A 174.2(14) . .
C75 N7 C74 O17 -177.1(9) . .
C79 N8 C77 O18 5(2) . .
C76B N7 C74 O17 60.9(19) . .
C82 N9 C80 O19 -169.7(10) . .
C81 N9 C80 O19 9.1(17) . .
C76A N7 C74 O17 -18.4(15) . .
C84 N10 C83 O20B 82(3) . .
C84 N10 C83 O20A -4(2) . .
